data_4124368
loop_
_publ_author_name
'Pan, Fu-Xing'
'Li, Lei-Jiao'
'Wang, Ying-Jin'
'Guo, Jin-Chang'
'Zhai, Hua-Jin'
'Xu, Li'
'Sun, Zhong-Ming'

_publ_section_title
;
 An All-Metal Aromatic Sandwich Complex [Sb3Au3Sb3](3.).
;
_journal_issue 34
_journal_name_full 'Journal of the American Chemical Society'
_journal_page_first 10954
_journal_page_last 10957
_journal_paper_doi 10.1021/jacs.5b07730
_journal_volume 137
_journal_year 2015
_chemical_formula_sum 'C69 H105 Au3 D15 K3 N9 O18 Sb6'
_chemical_formula_weight 2817.53
_chemical_name_systematic
; 
 ? 
;
_space_group_IT_number 14
_symmetry_cell_setting monoclinic
_symmetry_space_group_name_Hall '-P 2yn'
_symmetry_space_group_name_H-M 'P 1 21/n 1'
_atom_sites_solution_hydrogens geom
_atom_sites_solution_primary direct
_atom_sites_solution_secondary difmap
_audit_creation_method SHELXL-97
_cell_angle_alpha 90.00
_cell_angle_beta 91.340(2)
_cell_angle_gamma 90.00
_cell_formula_units_Z 4
_cell_length_a 14.5244(11)
_cell_length_b 23.5153(17)
_cell_length_c 27.189(2)
_cell_measurement_temperature 123(2)
_cell_volume 9283.7(12)
_computing_cell_refinement 'Bruker SAINT'
_computing_data_collection 'Bruker APEX2'
_computing_data_reduction 'Bruker SAINT'
_computing_molecular_graphics 'Bruker SHELXTL'
_computing_publication_material 'Bruker SHELXTL'
_computing_structure_refinement 'SHELXL-97 (Sheldrick, 1997)'
_computing_structure_solution 'SHELXS-97 (Sheldrick, 1990)'
_diffrn_ambient_temperature 123(2)
_diffrn_measured_fraction_theta_full 0.997
_diffrn_measured_fraction_theta_max 0.997
_diffrn_measurement_device_type 'Bruker APEX-II CCD'
_diffrn_measurement_method 'phi and omega scans'
_diffrn_radiation_monochromator graphite
_diffrn_radiation_source 'fine-focus sealed tube'
_diffrn_radiation_type MoK\a
_diffrn_radiation_wavelength 0.71073
_diffrn_reflns_av_R_equivalents 0.1184
_diffrn_reflns_av_sigmaI/netI 0.1486
_diffrn_reflns_limit_h_max 17
_diffrn_reflns_limit_h_min -17
_diffrn_reflns_limit_k_max 29
_diffrn_reflns_limit_k_min -25
_diffrn_reflns_limit_l_max 31
_diffrn_reflns_limit_l_min -33
_diffrn_reflns_number 57478
_diffrn_reflns_theta_full 26.11
_diffrn_reflns_theta_max 26.11
_diffrn_reflns_theta_min 1.57
_exptl_absorpt_coefficient_mu 6.635
_exptl_absorpt_correction_T_max 0.672
_exptl_absorpt_correction_T_min 0.578
_exptl_absorpt_correction_type multi-scan
_exptl_absorpt_process_details
'SADABS-2008/1 - Bruker AXS was used for absorption correction. wR2(int) was 0.0672 before and 0.0527 after correction. The Ratio of minimum to maximum transmission is 0.8148. The  Lambda/2 correction factor is 0.0015.'
_exptl_crystal_colour 'dark red'
_exptl_crystal_density_diffrn 2.016
_exptl_crystal_density_method 'not measured'
_exptl_crystal_description block
_exptl_crystal_F_000 5364
_exptl_crystal_size_max 0.09
_exptl_crystal_size_mid 0.07
_exptl_crystal_size_min 0.06
_refine_diff_density_max 2.949
_refine_diff_density_min -2.659
_refine_diff_density_rms 0.271
_refine_ls_extinction_method none
_refine_ls_goodness_of_fit_ref 1.009
_refine_ls_hydrogen_treatment mixed
_refine_ls_matrix_type full
_refine_ls_number_parameters 977
_refine_ls_number_reflns 18407
_refine_ls_number_restraints 0
_refine_ls_restrained_S_all 1.009
_refine_ls_R_factor_all 0.1583
_refine_ls_R_factor_gt 0.0607
_refine_ls_shift/su_max 0.096
_refine_ls_shift/su_mean 0.009
_refine_ls_structure_factor_coef Fsqd
_refine_ls_weighting_details 'calc w=1/[\s^2^(Fo^2^)+(0.0520P)^2^+0.0000P] where P=(Fo^2^+2Fc^2^)/3'
_refine_ls_weighting_scheme calc
_refine_ls_wR_factor_gt 0.1293
_refine_ls_wR_factor_ref 0.1666
_reflns_number_gt 8803
_reflns_number_total 18407
_reflns_threshold_expression >2sigma(I)
_cod_data_source_file ja5b07730_si_001.cif
_cod_data_source_block 2
_cod_depositor_comments
;
The following automatic conversions were performed:

'_symmetry_cell_setting' value 'Monoclinic' changed to 'monoclinic'
according to
/usr/data/users/saulius/crontab/automatic-downloads/current/ACS/lib/dictionaries/cif_core.dic
dictionary named 'cif_core.dic' version 2.4.2 from 2011-04-26.

Automatic conversion script
Id: cif_fix_values 3271 2015-04-21 07:52:19Z andrius 
;
_cod_original_sg_symbol_H-M P2(1)/n
_cod_database_code 4124368

loop_
_symmetry_equiv_pos_as_xyz
'x, y, z'
'-x+1/2, y+1/2, -z+1/2'
'-x, -y, -z'
'x-1/2, -y-1/2, z-1/2'

loop_
_atom_site_label
_atom_site_type_symbol
_atom_site_fract_x
_atom_site_fract_y
_atom_site_fract_z
_atom_site_U_iso_or_equiv
_atom_site_adp_type
_atom_site_occupancy
_atom_site_symmetry_multiplicity
_atom_site_calc_flag
_atom_site_refinement_flags
_atom_site_disorder_assembly
_atom_site_disorder_group
Au1 Au 0.12451(4) 0.69746(2) 0.15527(2) 0.03362(16) Uani 1 1 d . . .
Au2 Au 0.02304(4) 0.79993(2) 0.12091(2) 0.03288(16) Uani 1 1 d . . .
Au3 Au 0.15497(4) 0.80807(2) 0.20430(2) 0.03573(17) Uani 1 1 d . . .
Sb1 Sb -0.00562(7) 0.67463(4) 0.21667(4) 0.0384(3) Uani 1 1 d . . .
Sb2 Sb -0.10569(7) 0.77238(4) 0.18114(4) 0.0420(3) Uani 1 1 d . . .
Sb3 Sb 0.02112(8) 0.78240(4) 0.26224(4) 0.0441(3) Uani 1 1 d . . .
Sb4 Sb 0.25308(7) 0.72494(4) 0.09497(4) 0.0429(3) Uani 1 1 d . . .
Sb5 Sb 0.15520(7) 0.82400(4) 0.06143(4) 0.0380(3) Uani 1 1 d . . .
Sb6 Sb 0.28346(7) 0.83246(4) 0.14275(4) 0.0381(3) Uani 1 1 d . . .
K1 K 0.5099(2) 0.59714(13) 0.29020(13) 0.0388(9) Uani 1 1 d . . .
K2 K 0.8162(2) 0.59661(14) 0.95919(14) 0.0499(10) Uani 1 1 d . . .
K3 K 0.63826(19) 0.88991(12) 0.98389(11) 0.0273(7) Uani 1 1 d . . .
O1 O 0.4351(7) 0.6867(4) 0.2379(4) 0.046(3) Uani 1 1 d . A .
O2 O 0.3190(6) 0.6110(4) 0.2872(4) 0.044(3) Uani 1 1 d . A .
O3 O 0.7037(14) 0.5800(10) 0.2853(7) 0.062(6) Uani 0.561(16) 1 d P A 1
O3' O 0.679(2) 0.5665(13) 0.2453(10) 0.062(6) Uani 0.439(16) 1 d P A 2
O4 O 0.5617(13) 0.4885(6) 0.2712(6) 0.101(5) Uani 1 1 d . A .
O5 O 0.5978(8) 0.6682(4) 0.3611(4) 0.053(3) Uani 1 1 d . A .
O6 O 0.5210(7) 0.5616(5) 0.3888(4) 0.047(3) Uani 1 1 d . A .
O7 O 0.6485(8) 0.6237(5) 0.9126(5) 0.063(4) Uani 1 1 d . . .
O8 O 0.6696(9) 0.6485(5) 1.0135(5) 0.073(4) Uani 1 1 d . . .
O9 O 0.9340(9) 0.6684(5) 0.9035(6) 0.077(4) Uani 1 1 d . . .
O10 O 0.9669(10) 0.6509(5) 1.0039(6) 0.090(5) Uani 1 1 d . . .
O11 O 0.8563(9) 0.4927(5) 0.9121(5) 0.068(4) Uani 1 1 d . . .
O12 O 0.8309(9) 0.4926(6) 1.0135(5) 0.079(4) Uani 1 1 d . . .
O13 O 0.4825(7) 0.8345(4) 1.0190(4) 0.042(3) Uani 1 1 d . . .
O14 O 0.6389(7) 0.8491(4) 1.0802(4) 0.043(3) Uani 1 1 d . . .
O15 O 0.5597(7) 0.9764(3) 0.9203(3) 0.037(3) Uani 1 1 d . . .
O16 O 0.6888(6) 1.0048(4) 0.9970(3) 0.035(3) Uani 1 1 d . . .
O17 O 0.6639(6) 0.8112(4) 0.9090(3) 0.033(2) Uani 1 1 d . . .
O18 O 0.8187(6) 0.8491(4) 0.9668(3) 0.034(2) Uani 1 1 d . . .
N1 N 0.6338(10) 0.6876(6) 0.2548(6) 0.061(4) Uani 1 1 d . A .
N2 N 0.3950(10) 0.5038(5) 0.3219(5) 0.057(4) Uani 1 1 d . A .
N3 N 0.8019(11) 0.5928(7) 0.8520(5) 0.068(5) Uani 1 1 d . . .
N4 N 0.8266(14) 0.5997(8) 1.0670(7) 0.099(7) Uani 1 1 d . . .
N5 N 0.4789(7) 0.8629(5) 0.9126(4) 0.032(3) Uani 1 1 d . . .
N6 N 0.7932(8) 0.9193(5) 1.0557(4) 0.039(3) Uani 1 1 d . . .
N7 N 0.4820(19) 0.5656(11) 0.1685(11) 0.175(12) Uani 1 1 d . A .
N8 N -0.0271(18) 0.5427(15) 0.7127(10) 0.156(10) Uani 1 1 d . . .
N9 N 0.6653(16) 0.3090(10) 0.1237(13) 0.143(11) Uani 1 1 d . . .
C1 C 0.5856(12) 0.7151(7) 0.2156(7) 0.063(5) Uani 1 1 d . . .
H1A H 0.5827(12) 0.6889(7) 0.1880(7) 0.075 Uiso 1 1 d R A .
H1B H 0.6217(12) 0.7476(7) 0.2055(7) 0.075 Uiso 1 1 d R A .
C2 C 0.4893(11) 0.7349(7) 0.2249(7) 0.066(6) Uani 1 1 d . A .
H2A H 0.4902(11) 0.7623(7) 0.2516(7) 0.079 Uiso 1 1 d R . .
H2B H 0.4634(11) 0.7531(7) 0.1958(7) 0.079 Uiso 1 1 d R A .
C3 C 0.3447(11) 0.7026(7) 0.2539(6) 0.058(5) Uani 1 1 d . . .
H3A H 0.3191(11) 0.7319(7) 0.2325(6) 0.070 Uiso 1 1 d R A .
H3B H 0.3483(11) 0.7175(7) 0.2872(6) 0.070 Uiso 1 1 d R A .
C4 C 0.2850(10) 0.6511(7) 0.2521(6) 0.057(5) Uani 1 1 d . A .
H4A H 0.2221(10) 0.6614(7) 0.2593(6) 0.068 Uiso 1 1 d R . .
H4B H 0.2856(10) 0.6345(7) 0.2194(6) 0.068 Uiso 1 1 d R A .
C5 C 0.2679(11) 0.5601(8) 0.2833(8) 0.080(7) Uani 1 1 d . . .
H5A H 0.2796(11) 0.5413(8) 0.2523(8) 0.096 Uiso 1 1 d R A .
H5B H 0.2026(11) 0.5683(8) 0.2847(8) 0.096 Uiso 1 1 d R A .
C6 C 0.2967(11) 0.5230(8) 0.3259(8) 0.083(7) Uani 1 1 d . A .
H6A H 0.2892(11) 0.5436(8) 0.3565(8) 0.099 Uiso 1 1 d R . .
H6B H 0.2571(11) 0.4899(8) 0.3265(8) 0.099 Uiso 1 1 d R A .
C7 C 0.7205(12) 0.6619(9) 0.2419(9) 0.100(9) Uani 1 1 d . . .
H7A H 0.7675(12) 0.6712(9) 0.2665(9) 0.120 Uiso 1 1 d R A .
H7B H 0.7396(12) 0.6781(9) 0.2110(9) 0.120 Uiso 1 1 d R A .
C8 C 0.721(2) 0.5989(12) 0.2326(14) 0.153(14) Uani 1 1 d . A .
C9 C 0.7182(16) 0.5170(11) 0.2876(11) 0.126(10) Uani 1 1 d . . .
H9A H 0.7179(16) 0.5091(11) 0.3226(11) 0.151 Uiso 1 1 d R A .
H9B H 0.7799(16) 0.5087(11) 0.2766(11) 0.151 Uiso 1 1 d R A .
C10 C 0.652(2) 0.4745(10) 0.2618(9) 0.111(9) Uani 1 1 d . A .
H10A H 0.662(2) 0.4746(10) 0.2266(9) 0.133 Uiso 1 1 d R . .
H10B H 0.666(2) 0.4366(10) 0.2741(9) 0.133 Uiso 1 1 d R A .
C11 C 0.5038(18) 0.4423(8) 0.2736(8) 0.099(9) Uani 1 1 d . . .
H11A H 0.5225(18) 0.4177(8) 0.3007(8) 0.119 Uiso 1 1 d R A .
H11B H 0.5067(18) 0.4206(8) 0.2434(8) 0.119 Uiso 1 1 d R A .
C12 C 0.4051(17) 0.4632(8) 0.2810(8) 0.090(8) Uani 1 1 d . A .
H12A H 0.3833(17) 0.4814(8) 0.2509(8) 0.108 Uiso 1 1 d R . .
H12B H 0.3658(17) 0.4305(8) 0.2866(8) 0.108 Uiso 1 1 d R A .
C13 C 0.6480(14) 0.7272(8) 0.2955(8) 0.094(9) Uani 1 1 d . . .
H13A H 0.5925(14) 0.7496(8) 0.2991(8) 0.113 Uiso 1 1 d R A .
H13B H 0.6970(14) 0.7531(8) 0.2869(8) 0.113 Uiso 1 1 d R A .
C14 C 0.6734(14) 0.6994(9) 0.3458(8) 0.091(8) Uani 1 1 d . A .
H14A H 0.7265(14) 0.6747(9) 0.3427(8) 0.109 Uiso 1 1 d R . .
H14B H 0.6884(14) 0.7287(9) 0.3697(8) 0.109 Uiso 1 1 d R A .
C15 C 0.6195(11) 0.6392(7) 0.4060(6) 0.055(5) Uani 1 1 d . . .
H15A H 0.6384(11) 0.6664(7) 0.4311(6) 0.066 Uiso 1 1 d R A .
H15B H 0.6701(11) 0.6130(7) 0.4011(6) 0.066 Uiso 1 1 d R A .
C16 C 0.5392(11) 0.6086(8) 0.4216(6) 0.058(5) Uani 1 1 d . A .
H16A H 0.5497(11) 0.5943(8) 0.4548(6) 0.070 Uiso 1 1 d R . .
H16B H 0.4865(11) 0.6339(8) 0.4219(6) 0.070 Uiso 1 1 d R A .
C17 C 0.4497(11) 0.5265(8) 0.4056(6) 0.055(5) Uani 1 1 d . . .
H17A H 0.3945(11) 0.5490(8) 0.4099(6) 0.066 Uiso 1 1 d R A .
H17B H 0.4674(11) 0.5102(8) 0.4372(6) 0.066 Uiso 1 1 d R A .
C18 C 0.4302(12) 0.4808(7) 0.3698(7) 0.064(6) Uani 1 1 d . A .
H18A H 0.3849(12) 0.4552(7) 0.3832(7) 0.076 Uiso 1 1 d R . .
H18B H 0.4861(12) 0.4593(7) 0.3645(7) 0.076 Uiso 1 1 d R A .
C19 C 0.7048(13) 0.5935(9) 0.8357(7) 0.073(6) Uani 1 1 d . . .
H19A H 0.6793(13) 0.5558(9) 0.8402(7) 0.087 Uiso 1 1 d R . .
H19B H 0.7014(13) 0.6021(9) 0.8008(7) 0.087 Uiso 1 1 d R . .
C20 C 0.6454(14) 0.6363(9) 0.8634(8) 0.083(7) Uani 1 1 d . . .
H20A H 0.6685(14) 0.6744(9) 0.8583(8) 0.100 Uiso 1 1 d R . .
H20B H 0.5823(14) 0.6347(9) 0.8510(8) 0.100 Uiso 1 1 d R . .
C21 C 0.5885(12) 0.6601(7) 0.9403(8) 0.068(6) Uani 1 1 d . . .
H21A H 0.6119(12) 0.6987(7) 0.9393(8) 0.081 Uiso 1 1 d R . .
H21B H 0.5277(12) 0.6600(7) 0.9247(8) 0.081 Uiso 1 1 d R . .
C22 C 0.5808(14) 0.6432(9) 0.9901(8) 0.088(7) Uani 1 1 d . . .
H22A H 0.5597(14) 0.6041(9) 0.9919(8) 0.106 Uiso 1 1 d R . .
H22B H 0.5368(14) 0.6673(9) 1.0064(8) 0.106 Uiso 1 1 d R . .
C23 C 0.6648(16) 0.6337(10) 1.0645(8) 0.101(8) Uani 1 1 d . . .
H23A H 0.6436(16) 0.5949(10) 1.0680(8) 0.122 Uiso 1 1 d R . .
H23B H 0.6217(16) 0.6586(10) 1.0807(8) 0.122 Uiso 1 1 d R . .
C24 C 0.7590(17) 0.6406(11) 1.0870(8) 0.107(9) Uani 1 1 d . . .
H24A H 0.7550(17) 0.6348(11) 1.1222(8) 0.129 Uiso 1 1 d R . .
H24B H 0.7807(17) 0.6791(11) 1.0817(8) 0.129 Uiso 1 1 d R . .
C25 C 0.8472(13) 0.6423(8) 0.8294(7) 0.075(6) Uani 1 1 d . . .
H25A H 0.8082(13) 0.6755(8) 0.8331(7) 0.090 Uiso 1 1 d R . .
H25B H 0.8538(13) 0.6356(8) 0.7944(7) 0.090 Uiso 1 1 d R . .
C26 C 0.9437(16) 0.6545(10) 0.8535(9) 0.107(9) Uani 1 1 d . . .
H26A H 0.9829(16) 0.6214(10) 0.8503(9) 0.128 Uiso 1 1 d R . .
H26B H 0.9723(16) 0.6860(10) 0.8365(9) 0.128 Uiso 1 1 d R . .
C27 C 1.0201(13) 0.6770(9) 0.9273(9) 0.087(8) Uani 1 1 d . . .
H27A H 1.0532(13) 0.7066(9) 0.9102(9) 0.105 Uiso 1 1 d R . .
H27B H 1.0563(13) 0.6424(9) 0.9260(9) 0.105 Uiso 1 1 d R . .
C28 C 1.0093(15) 0.6943(8) 0.9780(11) 0.107(11) Uani 1 1 d . . .
H28A H 1.0692(15) 0.7022(8) 0.9930(11) 0.129 Uiso 1 1 d R . .
H28B H 0.9725(15) 0.7286(8) 0.9795(11) 0.129 Uiso 1 1 d R . .
C29 C 0.9515(17) 0.6677(11) 1.0544(9) 0.101(9) Uani 1 1 d . . .
H29A H 0.9054(17) 0.6975(11) 1.0559(9) 0.121 Uiso 1 1 d R . .
H29B H 1.0083(17) 0.6822(11) 1.0691(9) 0.121 Uiso 1 1 d R . .
C30 C 0.9211(17) 0.6170(12) 1.0824(8) 0.113(10) Uani 1 1 d . . .
H30A H 0.9228(17) 0.6257(12) 1.1173(8) 0.135 Uiso 1 1 d R . .
H30B H 0.9630(17) 0.5856(12) 1.0770(8) 0.135 Uiso 1 1 d R . .
C31 C 0.8499(16) 0.5423(9) 0.8335(8) 0.094(7) Uani 1 1 d . . .
H31A H 0.9159(16) 0.5483(9) 0.8365(8) 0.113 Uiso 1 1 d R . .
H31B H 0.8343(16) 0.5371(9) 0.7989(8) 0.113 Uiso 1 1 d R . .
C32 C 0.8248(15) 0.4877(8) 0.8623(7) 0.082(7) Uani 1 1 d . . .
H32A H 0.7585(15) 0.4824(8) 0.8610(7) 0.098 Uiso 1 1 d R . .
H32B H 0.8531(15) 0.4550(8) 0.8470(7) 0.098 Uiso 1 1 d R . .
C33 C 0.8369(13) 0.4451(7) 0.9390(8) 0.078(7) Uani 1 1 d . . .
H33A H 0.8604(13) 0.4118(7) 0.9224(8) 0.094 Uiso 1 1 d R . .
H33B H 0.7707(13) 0.4408(7) 0.9416(8) 0.094 Uiso 1 1 d R . .
C34 C 0.8788(13) 0.4485(7) 0.9870(10) 0.095(9) Uani 1 1 d . . .
H34A H 0.9437(13) 0.4576(7) 0.9849(10) 0.113 Uiso 0.50 1 d PR . .
H34B H 0.8730(13) 0.4124(7) 1.0038(10) 0.113 Uiso 0.50 1 d PR . .
C35 C 0.8610(17) 0.4969(11) 1.0619(10) 0.111(9) Uani 1 1 d . . .
H35A H 0.9259(17) 0.5066(11) 1.0634(10) 0.133 Uiso 1 1 d R . .
H35B H 0.8530(17) 0.4608(11) 1.0785(10) 0.133 Uiso 1 1 d R . .
C36 C 0.8076(19) 0.5413(12) 1.0878(9) 0.123(10) Uani 1 1 d . . .
H36A H 0.7424(19) 0.5330(12) 1.0840(9) 0.148 Uiso 1 1 d R . .
H36B H 0.8233(19) 0.5414(12) 1.1226(9) 0.148 Uiso 1 1 d R . .
C37 C 0.3994(9) 0.8492(6) 0.9431(5) 0.038(4) Uani 1 1 d . . .
H37A H 0.3522(9) 0.8319(6) 0.9221(5) 0.046 Uiso 1 1 d R . .
H37B H 0.3744(9) 0.8845(6) 0.9556(5) 0.046 Uiso 1 1 d R . .
C38 C 0.4191(10) 0.8106(6) 0.9852(5) 0.039(4) Uani 1 1 d . . .
H38A H 0.3621(10) 0.8025(6) 1.0018(5) 0.047 Uiso 1 1 d R . .
H38B H 0.4433(10) 0.7750(6) 0.9731(5) 0.047 Uiso 1 1 d R . .
C39 C 0.5078(11) 0.7956(6) 1.0569(6) 0.045(4) Uani 1 1 d . . .
H39A H 0.5474(11) 0.7663(6) 1.0438(6) 0.054 Uiso 1 1 d R . .
H39B H 0.4531(11) 0.7774(6) 1.0694(6) 0.054 Uiso 1 1 d R . .
C40 C 0.5561(11) 0.8258(7) 1.0969(6) 0.051(5) Uani 1 1 d . . .
H40A H 0.5173(11) 0.8560(7) 1.1090(6) 0.061 Uiso 1 1 d R . .
H40B H 0.5691(11) 0.7997(7) 1.1238(6) 0.061 Uiso 1 1 d R . .
C41 C 0.6847(11) 0.8816(7) 1.1171(5) 0.046(4) Uani 1 1 d . . .
H41A H 0.6826(11) 0.8621(7) 1.1485(5) 0.055 Uiso 1 1 d R . .
H41B H 0.6550(11) 0.9183(7) 1.1205(5) 0.055 Uiso 1 1 d R . .
C42 C 0.7834(10) 0.8893(6) 1.1021(5) 0.042(4) Uani 1 1 d . . .
H42A H 0.8162(10) 0.9103(6) 1.1277(5) 0.050 Uiso 1 1 d R . .
H42B H 0.8122(10) 0.8522(6) 1.0996(5) 0.050 Uiso 1 1 d R . .
C43 C 0.4584(10) 0.9111(6) 0.8801(5) 0.041(4) Uani 1 1 d . . .
H43A H 0.3961(10) 0.9072(6) 0.8669(5) 0.050 Uiso 1 1 d R . .
H43B H 0.4998(10) 0.9097(6) 0.8527(5) 0.050 Uiso 1 1 d R . .
C44 C 0.4681(10) 0.9673(6) 0.9041(6) 0.044(5) Uani 1 1 d . . .
H44A H 0.4496(10) 0.9969(6) 0.8811(6) 0.053 Uiso 1 1 d R . .
H44B H 0.4280(10) 0.9691(6) 0.9321(6) 0.053 Uiso 1 1 d R . .
C45 C 0.5740(10) 1.0328(5) 0.9377(6) 0.039(4) Uani 1 1 d . . .
H45A H 0.5336(10) 1.0403(5) 0.9649(6) 0.047 Uiso 1 1 d R . .
H45B H 0.5597(10) 1.0597(5) 0.9116(6) 0.047 Uiso 1 1 d R . .
C46 C 0.6721(11) 1.0393(6) 0.9543(6) 0.043(4) Uani 1 1 d . . .
H46A H 0.7125(11) 1.0278(6) 0.9282(6) 0.052 Uiso 1 1 d R . .
H46B H 0.6847(11) 1.0788(6) 0.9621(6) 0.052 Uiso 1 1 d R . .
C47 C 0.7783(9) 1.0149(6) 1.0173(6) 0.043(4) Uani 1 1 d . . .
H47A H 0.7862(9) 1.0552(6) 1.0240(6) 0.051 Uiso 1 1 d R . .
H47B H 0.8245(9) 1.0035(6) 0.9941(6) 0.051 Uiso 1 1 d R . .
C48 C 0.7898(10) 0.9816(6) 1.0639(6) 0.047(5) Uani 1 1 d . . .
H48A H 0.8462(10) 0.9934(6) 1.0807(6) 0.056 Uiso 1 1 d R . .
H48B H 0.7389(10) 0.9903(6) 1.0851(6) 0.056 Uiso 1 1 d R . .
C49 C 0.5064(9) 0.8134(6) 0.8830(5) 0.037(4) Uani 1 1 d . . .
H49A H 0.4663(9) 0.8110(6) 0.8540(5) 0.045 Uiso 1 1 d R . .
H49B H 0.4981(9) 0.7790(6) 0.9021(5) 0.045 Uiso 1 1 d R . .
C50 C 0.6050(10) 0.8163(6) 0.8671(5) 0.042(4) Uani 1 1 d . . .
H50A H 0.6173(10) 0.7861(6) 0.8439(5) 0.051 Uiso 1 1 d R . .
H50B H 0.6159(10) 0.8524(6) 0.8511(5) 0.051 Uiso 1 1 d R . .
C51 C 0.7569(10) 0.8047(6) 0.8953(6) 0.047(4) Uani 1 1 d . . .
H51A H 0.7763(10) 0.8377(6) 0.8769(6) 0.057 Uiso 1 1 d R . .
H51B H 0.7627(10) 0.7715(6) 0.8745(6) 0.057 Uiso 1 1 d R . .
C52 C 0.8168(9) 0.7976(6) 0.9409(5) 0.037(4) Uani 1 1 d . . .
H52A H 0.7929(9) 0.7676(6) 0.9615(5) 0.044 Uiso 1 1 d R . .
H52B H 0.8787(9) 0.7874(6) 0.9318(5) 0.044 Uiso 1 1 d R . .
C53 C 0.8759(10) 0.8453(5) 1.0102(5) 0.037(4) Uani 1 1 d . . .
H53A H 0.9371(10) 0.8329(5) 1.0016(5) 0.045 Uiso 1 1 d R . .
H53B H 0.8507(10) 0.8178(5) 1.0328(5) 0.045 Uiso 1 1 d R . .
C54 C 0.8814(9) 0.9025(6) 1.0340(5) 0.036(4) Uani 1 1 d . . .
H54A H 0.9289(9) 0.9019(6) 1.0596(5) 0.044 Uiso 1 1 d R . .
H54B H 0.8987(9) 0.9306(6) 1.0097(5) 0.044 Uiso 1 1 d R . .
C55 C 0.4372(16) 0.6014(9) 0.1379(10) 0.094(8) Uani 1 1 d . . .
D55 D 0.4196 0.6369 0.1496 0.113 Uiso 1 1 d R A .
C56 C 0.4161(15) 0.5881(12) 0.0909(9) 0.099(8) Uani 1 1 d . A .
D56 D 0.3835 0.6145 0.0719 0.118 Uiso 1 1 d R . .
C57 C 0.4397(19) 0.5387(13) 0.0698(12) 0.130(12) Uani 1 1 d . . .
D57 D 0.4283 0.5300 0.0368 0.155 Uiso 1 1 d R A .
C58 C 0.481(2) 0.5025(11) 0.1011(14) 0.131(12) Uani 1 1 d . A .
D58 D 0.4928 0.4655 0.0909 0.157 Uiso 1 1 d R . .
C59 C 0.509(2) 0.5175(12) 0.1486(13) 0.128(11) Uani 1 1 d . . .
D59 D 0.5466 0.4932 0.1670 0.153 Uiso 1 1 d R A .
C60 C 0.680(3) 0.390(2) 0.0652(15) 0.188(17) Uani 1 1 d . . .
D60 D 0.6777 0.4183 0.0414 0.226 Uiso 1 1 d R . .
C61 C 0.6896(16) 0.3399(18) 0.0472(14) 0.133(15) Uani 1 1 d . . .
D61 D 0.6944 0.3324 0.0138 0.160 Uiso 1 1 d R . .
C62 C 0.690(3) 0.2967(15) 0.0786(17) 0.17(2) Uani 1 1 d . . .
D62 D 0.7073 0.2597 0.0709 0.205 Uiso 1 1 d R . .
C63 C 0.678(3) 0.4053(13) 0.1136(17) 0.26(3) Uani 1 1 d . . .
D63 D 0.6896 0.4418 0.1253 0.312 Uiso 1 1 calc R . .
C64 C 0.6574(19) 0.3626(13) 0.1410(15) 0.175(17) Uani 1 1 d . . .
D64 D 0.6391 0.3682 0.1732 0.210 Uiso 1 1 d R . .
C65 C -0.0024(17) 0.4942(10) 0.7379(9) 0.090(7) Uani 1 1 d . . .
D65 D -0.0269 0.4588 0.7298 0.107 Uiso 1 1 d R . .
C66 C 0.0612(17) 0.5014(12) 0.7758(10) 0.096(8) Uani 1 1 d . . .
D66 D 0.0730 0.4695 0.7953 0.115 Uiso 1 1 d R . .
C67 C 0.1053(17) 0.5460(14) 0.7880(10) 0.102(9) Uani 1 1 d . . .
D67 D 0.1458 0.5456 0.8150 0.122 Uiso 1 1 d R . .
C68 C 0.093(3) 0.5966(18) 0.7598(17) 0.18(2) Uani 1 1 d . . .
D68 D 0.1286 0.6291 0.7645 0.213 Uiso 1 1 d R . .
C69 C 0.021(3) 0.5921(13) 0.7244(14) 0.147(18) Uani 1 1 d . . .
D69 D 0.0053 0.6249 0.7071 0.176 Uiso 1 1 d R . .

loop_
_atom_site_aniso_label
_atom_site_aniso_U_11
_atom_site_aniso_U_22
_atom_site_aniso_U_33
_atom_site_aniso_U_23
_atom_site_aniso_U_13
_atom_site_aniso_U_12
Au1 0.0307(3) 0.0232(3) 0.0465(4) 0.0054(3) -0.0064(3) -0.0030(3)
Au2 0.0300(3) 0.0299(3) 0.0383(4) 0.0100(3) -0.0091(3) -0.0034(3)
Au3 0.0415(4) 0.0283(3) 0.0368(4) 0.0032(3) -0.0120(3) -0.0024(3)
Sb1 0.0376(6) 0.0287(6) 0.0487(7) 0.0118(5) -0.0045(5) -0.0050(5)
Sb2 0.0311(6) 0.0414(7) 0.0534(7) 0.0205(5) -0.0044(5) 0.0006(5)
Sb3 0.0632(8) 0.0361(6) 0.0328(6) 0.0065(5) -0.0047(6) -0.0028(6)
Sb4 0.0409(6) 0.0255(6) 0.0624(8) -0.0005(5) 0.0073(6) -0.0041(5)
Sb5 0.0380(6) 0.0356(6) 0.0401(7) 0.0086(5) -0.0048(5) -0.0080(5)
Sb6 0.0323(6) 0.0273(6) 0.0542(7) 0.0041(5) -0.0092(5) -0.0055(5)
K1 0.0276(17) 0.0335(18) 0.055(2) 0.0147(16) -0.0054(17) 0.0004(15)
K2 0.057(2) 0.032(2) 0.059(3) -0.0071(17) -0.020(2) 0.0077(17)
K3 0.0275(16) 0.0246(16) 0.0296(18) -0.0011(13) -0.0049(14) 0.0020(13)
O1 0.039(6) 0.040(6) 0.059(8) 0.018(5) 0.002(6) 0.013(5)
O2 0.032(6) 0.046(7) 0.054(7) 0.021(5) -0.014(5) -0.002(5)
O3 0.063(12) 0.084(14) 0.040(10) 0.024(11) 0.035(11) 0.047(10)
O3' 0.063(12) 0.084(14) 0.040(10) 0.024(11) 0.035(11) 0.047(10)
O4 0.124(14) 0.046(9) 0.133(14) -0.024(9) 0.010(12) 0.030(10)
O5 0.060(8) 0.037(6) 0.062(8) 0.009(6) -0.030(7) -0.006(6)
O6 0.037(6) 0.061(8) 0.044(7) 0.014(6) 0.000(6) -0.004(6)
O7 0.057(8) 0.068(8) 0.062(9) 0.006(7) -0.027(7) 0.006(7)
O8 0.077(10) 0.078(9) 0.064(9) -0.012(7) 0.001(8) 0.024(8)
O9 0.056(8) 0.067(9) 0.107(12) 0.003(8) -0.028(9) -0.012(7)
O10 0.110(12) 0.046(8) 0.111(13) -0.017(8) -0.069(11) 0.007(8)
O11 0.092(10) 0.036(7) 0.074(9) -0.019(7) -0.008(8) -0.014(7)
O12 0.084(10) 0.088(11) 0.064(10) 0.025(8) -0.019(9) 0.008(8)
O13 0.045(6) 0.029(6) 0.052(7) -0.001(5) -0.001(6) -0.003(5)
O14 0.050(7) 0.044(6) 0.035(6) 0.006(5) -0.009(6) -0.003(5)
O15 0.050(7) 0.013(5) 0.047(7) -0.006(4) -0.012(6) 0.007(5)
O16 0.038(6) 0.023(5) 0.041(6) 0.002(5) -0.012(5) 0.000(4)
O17 0.025(5) 0.029(5) 0.043(6) -0.011(5) -0.009(5) 0.004(4)
O18 0.031(6) 0.026(5) 0.046(6) -0.005(5) -0.011(5) 0.013(4)
N1 0.053(10) 0.049(9) 0.080(12) 0.029(9) 0.001(9) -0.009(8)
N2 0.066(10) 0.040(8) 0.064(10) 0.012(8) -0.020(9) -0.003(7)
N3 0.085(13) 0.068(11) 0.052(10) 0.013(9) -0.001(10) -0.022(10)
N4 0.117(16) 0.083(14) 0.093(15) -0.030(12) -0.058(13) 0.041(12)
N5 0.030(7) 0.027(7) 0.039(8) -0.017(6) -0.006(6) 0.003(5)
N6 0.034(7) 0.048(8) 0.033(8) -0.002(6) -0.013(6) 0.009(6)
N7 0.20(3) 0.10(2) 0.22(3) 0.00(2) -0.01(2) 0.08(2)
N8 0.15(2) 0.16(3) 0.16(2) 0.01(2) 0.077(19) 0.06(2)
N9 0.096(17) 0.077(18) 0.25(4) 0.01(2) -0.05(2) 0.005(13)
C1 0.060(12) 0.054(11) 0.075(14) 0.033(10) -0.002(11) -0.017(10)
C2 0.047(11) 0.044(11) 0.106(16) 0.047(10) -0.006(11) -0.001(9)
C3 0.056(12) 0.078(14) 0.042(11) 0.023(10) 0.009(9) 0.020(11)
C4 0.031(9) 0.074(13) 0.065(13) 0.018(10) -0.009(9) 0.029(9)
C5 0.040(11) 0.072(14) 0.127(19) 0.064(13) -0.025(12) -0.015(10)
C6 0.033(10) 0.084(15) 0.13(2) 0.056(14) -0.022(12) -0.027(10)
C7 0.033(11) 0.079(16) 0.19(3) 0.063(16) 0.048(14) 0.000(11)
C8 0.12(2) 0.08(2) 0.26(4) 0.04(2) 0.08(3) -0.020(18)
C9 0.092(19) 0.10(2) 0.19(3) 0.05(2) 0.04(2) 0.033(17)
C10 0.16(3) 0.077(18) 0.10(2) -0.002(14) 0.035(19) 0.047(19)
C11 0.16(2) 0.042(13) 0.096(18) -0.034(12) -0.059(18) 0.003(15)
C12 0.13(2) 0.054(13) 0.086(17) -0.001(12) -0.040(16) -0.035(14)
C13 0.088(16) 0.070(15) 0.12(2) 0.069(15) -0.039(15) -0.047(13)
C14 0.073(15) 0.097(17) 0.100(18) 0.046(14) -0.031(14) -0.026(13)
C15 0.055(11) 0.049(11) 0.059(12) 0.003(9) -0.036(10) 0.002(9)
C16 0.039(10) 0.076(13) 0.059(12) -0.016(10) -0.008(10) 0.022(10)
C17 0.035(10) 0.076(13) 0.054(12) 0.033(10) 0.003(9) 0.009(9)
C18 0.047(11) 0.058(12) 0.085(15) 0.046(11) 0.003(11) -0.004(9)
C19 0.075(15) 0.092(16) 0.050(13) -0.003(11) -0.016(12) -0.017(13)
C20 0.084(16) 0.084(16) 0.079(17) 0.031(13) -0.039(14) -0.017(13)
C21 0.047(12) 0.041(11) 0.113(19) 0.002(12) -0.005(13) 0.007(9)
C22 0.078(16) 0.078(16) 0.11(2) -0.001(14) -0.029(16) 0.006(13)
C23 0.12(2) 0.13(2) 0.060(16) -0.025(14) 0.004(15) 0.048(17)
C24 0.13(2) 0.14(2) 0.055(15) -0.032(14) -0.021(15) 0.049(19)
C25 0.084(15) 0.082(15) 0.059(13) 0.014(11) 0.007(12) -0.018(12)
C26 0.11(2) 0.080(17) 0.13(2) 0.022(16) -0.03(2) -0.027(15)
C27 0.055(13) 0.069(15) 0.14(2) 0.014(15) -0.035(16) -0.007(11)
C28 0.100(18) 0.026(11) 0.19(3) 0.004(15) -0.10(2) -0.015(11)
C29 0.11(2) 0.10(2) 0.10(2) -0.011(17) -0.035(18) 0.007(16)
C30 0.11(2) 0.15(2) 0.078(18) -0.031(17) -0.054(17) 0.052(19)
C31 0.100(18) 0.088(18) 0.095(19) -0.022(15) 0.010(15) -0.006(15)
C32 0.123(19) 0.047(12) 0.076(15) -0.034(11) 0.023(14) -0.005(12)
C33 0.055(12) 0.022(10) 0.16(2) -0.024(12) -0.002(14) 0.009(9)
C34 0.065(14) 0.016(9) 0.20(3) -0.008(13) -0.045(17) 0.015(9)
C35 0.12(2) 0.09(2) 0.12(2) -0.009(17) -0.01(2) 0.009(17)
C36 0.15(3) 0.11(2) 0.10(2) 0.014(18) -0.03(2) 0.01(2)
C37 0.018(8) 0.045(10) 0.051(11) -0.010(8) -0.011(8) 0.001(7)
C38 0.042(9) 0.040(9) 0.036(9) -0.010(8) 0.005(8) -0.004(8)
C39 0.047(10) 0.031(9) 0.059(11) 0.017(8) -0.004(9) -0.009(8)
C40 0.045(10) 0.047(10) 0.061(12) 0.019(9) 0.004(10) 0.000(9)
C41 0.063(12) 0.051(10) 0.023(9) 0.007(8) 0.002(9) 0.009(9)
C42 0.041(10) 0.045(10) 0.039(10) -0.010(8) -0.021(8) 0.004(8)
C43 0.042(9) 0.035(9) 0.047(10) -0.003(8) -0.006(8) 0.011(8)
C44 0.056(11) 0.027(8) 0.047(10) 0.007(7) -0.032(9) 0.019(8)
C45 0.048(10) 0.022(8) 0.047(10) -0.003(7) -0.009(8) 0.011(7)
C46 0.064(11) 0.013(7) 0.053(11) -0.001(7) -0.001(9) -0.006(7)
C47 0.030(9) 0.037(9) 0.061(12) -0.018(8) -0.012(9) 0.003(7)
C48 0.024(8) 0.055(11) 0.060(12) -0.027(9) -0.016(8) 0.011(8)
C49 0.029(8) 0.039(9) 0.042(10) -0.010(7) -0.016(8) 0.006(7)
C50 0.057(11) 0.028(9) 0.041(10) -0.007(7) -0.016(9) 0.001(8)
C51 0.049(10) 0.031(9) 0.061(12) -0.025(8) -0.007(9) 0.010(8)
C52 0.026(8) 0.046(10) 0.037(9) -0.013(8) -0.005(7) 0.019(7)
C53 0.040(9) 0.026(8) 0.046(10) 0.001(7) -0.018(8) 0.008(7)
C54 0.028(8) 0.045(10) 0.036(9) 0.001(7) -0.006(7) 0.000(7)
C55 0.095(18) 0.063(15) 0.12(2) -0.006(16) 0.005(17) 0.003(14)
C56 0.087(17) 0.13(2) 0.080(18) -0.030(16) -0.009(15) 0.036(16)
C57 0.13(3) 0.10(2) 0.15(3) -0.05(2) -0.03(2) 0.03(2)
C58 0.14(3) 0.061(18) 0.19(4) -0.05(2) 0.00(3) -0.025(18)
C59 0.12(2) 0.07(2) 0.19(3) 0.01(2) -0.01(2) 0.018(18)
C60 0.23(4) 0.20(4) 0.14(4) -0.03(3) 0.04(3) -0.09(4)
C61 0.047(14) 0.16(3) 0.19(4) -0.10(3) -0.030(19) 0.006(19)
C62 0.24(5) 0.08(2) 0.19(4) -0.09(3) -0.09(4) 0.01(3)
C63 0.46(8) 0.07(2) 0.26(5) -0.07(3) 0.20(5) -0.11(3)
C64 0.12(2) 0.07(2) 0.34(5) -0.07(3) 0.10(3) -0.044(18)
C65 0.11(2) 0.064(16) 0.095(19) -0.005(14) 0.007(16) -0.003(14)
C66 0.077(17) 0.12(2) 0.09(2) 0.019(17) 0.008(15) 0.044(16)
C67 0.075(17) 0.13(2) 0.10(2) -0.04(2) 0.012(15) -0.031(18)
C68 0.19(4) 0.12(3) 0.22(5) -0.04(3) 0.11(4) -0.02(3)
C69 0.24(5) 0.044(17) 0.16(4) 0.04(2) 0.13(3) 0.04(2)

loop_
_atom_type_symbol
_atom_type_description
_atom_type_scat_dispersion_real
_atom_type_scat_dispersion_imag
_atom_type_scat_source
C C 0.0033 0.0016 'International Tables Vol C Tables 4.2.6.8 and 6.1.1.4'
H H 0.0000 0.0000 'International Tables Vol C Tables 4.2.6.8 and 6.1.1.4'
N N 0.0061 0.0033 'International Tables Vol C Tables 4.2.6.8 and 6.1.1.4'
O O 0.0106 0.0060 'International Tables Vol C Tables 4.2.6.8 and 6.1.1.4'
K K 0.2009 0.2494 'International Tables Vol C Tables 4.2.6.8 and 6.1.1.4'
Sb Sb -0.5866 1.5461 'International Tables Vol C Tables 4.2.6.8 and 6.1.1.4'
Au Au -2.0133 8.8022 'International Tables Vol C Tables 4.2.6.8 and 6.1.1.4'
D D 0.0000 0.0000 'International Tables Vol C Tables 4.2.6.8 and 6.1.1.4'

loop_
_geom_angle_atom_site_label_1
_geom_angle_atom_site_label_2
_geom_angle_atom_site_label_3
_geom_angle
Sb4 Au1 Sb1 177.46(4)
Sb4 Au1 Au3 87.90(3)
Sb1 Au1 Au3 89.74(3)
Sb4 Au1 Au2 87.61(3)
Sb1 Au1 Au2 90.38(3)
Au3 Au1 Au2 59.611(19)
Sb2 Au2 Sb5 177.84(4)
Sb2 Au2 Au3 89.76(3)
Sb5 Au2 Au3 89.32(3)
Sb2 Au2 Au1 87.61(3)
Sb5 Au2 Au1 90.24(3)
Au3 Au2 Au1 59.977(18)
Sb6 Au3 Sb3 177.19(4)
Sb6 Au3 Au2 89.00(3)
Sb3 Au3 Au2 88.23(3)
Sb6 Au3 Au1 90.34(3)
Sb3 Au3 Au1 87.87(3)
Au2 Au3 Au1 60.412(18)
Au1 Sb1 Sb3 90.11(4)
Au1 Sb1 Sb2 89.35(4)
Sb3 Sb1 Sb2 59.78(4)
Au2 Sb2 Sb3 90.31(4)
Au2 Sb2 Sb1 92.61(4)
Sb3 Sb2 Sb1 59.57(3)
Au3 Sb3 Sb1 92.26(4)
Au3 Sb3 Sb2 91.68(4)
Sb1 Sb3 Sb2 60.66(3)
Au1 Sb4 Sb5 92.55(4)
Au1 Sb4 Sb6 92.22(4)
Sb5 Sb4 Sb6 59.89(3)
Au2 Sb5 Sb6 90.65(4)
Au2 Sb5 Sb4 89.61(4)
Sb6 Sb5 Sb4 60.15(3)
Au3 Sb6 Sb5 91.02(4)
Au3 Sb6 Sb4 89.54(4)
Sb5 Sb6 Sb4 59.96(3)
O4 K1 O1 136.9(4)
O4 K1 O2 112.5(5)
O1 K1 O2 61.0(3)
O4 K1 O6 83.8(4)
O1 K1 O6 137.2(3)
O2 K1 O6 95.5(3)
O4 K1 O5 124.2(4)
O1 K1 O5 93.8(3)
O2 K1 O5 112.5(3)
O6 K1 O5 60.7(3)
O4 K1 O3 65.2(6)
O1 K1 O3 117.6(5)
O2 K1 O3 175.4(5)
O6 K1 O3 88.2(5)
O5 K1 O3 71.7(5)
O4 K1 O3' 55.8(8)
O1 K1 O3' 107.8(6)
O2 K1 O3' 151.6(7)
O6 K1 O3' 107.6(6)
O5 K1 O3' 93.5(7)
O3 K1 O3' 23.9(6)
O4 K1 N2 60.5(5)
O1 K1 N2 120.6(3)
O2 K1 N2 61.2(3)
O6 K1 N2 60.8(3)
O5 K1 N2 119.8(4)
O3 K1 N2 118.9(5)
O3' K1 N2 116.2(7)
O4 K1 N1 116.2(5)
O1 K1 N1 61.2(4)
O2 K1 N1 121.2(4)
O6 K1 N1 120.2(4)
O5 K1 N1 62.0(4)
O3 K1 N1 58.5(5)
O3' K1 N1 60.5(7)
N2 K1 N1 176.7(5)
O4 K1 N7 68.8(6)
O1 K1 N7 68.2(5)
O2 K1 N7 84.3(5)
O6 K1 N7 149.9(5)
O5 K1 N7 146.3(6)
O3 K1 N7 91.1(6)
O3' K1 N7 67.3(8)
N2 K1 N7 93.8(6)
N1 K1 N7 84.3(6)
O4 K1 C8 71.0(6)
O1 K1 C8 95.8(6)
O2 K1 C8 150.7(6)
O6 K1 C8 113.7(6)
O5 K1 C8 84.9(6)
O3 K1 C8 25.5(6)
O3' K1 C8 15.3(7)
N2 K1 C8 131.5(6)
N1 K1 C8 45.2(5)
N7 K1 C8 69.6(8)
O4 K1 C12 42.5(6)
O1 K1 C12 119.0(4)
O2 K1 C12 70.9(5)
O6 K1 C12 79.4(4)
O5 K1 C12 140.1(4)
O3 K1 C12 107.3(6)
O3' K1 C12 96.8(8)
N2 K1 C12 24.4(5)
N1 K1 C12 152.7(5)
N7 K1 C12 72.1(6)
C8 K1 C12 111.4(7)
O10 K2 O7 139.5(4)
O10 K2 O11 115.2(4)
O7 K2 O11 100.3(4)
O10 K2 O9 59.2(5)
O7 K2 O9 98.7(4)
O11 K2 O9 98.0(4)
O10 K2 O12 96.8(4)
O7 K2 O12 118.9(4)
O11 K2 O12 58.7(4)
O9 K2 O12 137.6(4)
O10 K2 O8 99.4(4)
O7 K2 O8 59.3(4)
O11 K2 O8 139.3(4)
O9 K2 O8 118.5(4)
O12 K2 O8 98.3(4)
O10 K2 N3 119.1(5)
O7 K2 N3 60.9(4)
O11 K2 N3 62.1(4)
O9 K2 N3 61.3(4)
O12 K2 N3 119.5(4)
O8 K2 N3 119.1(4)
O10 K2 N4 62.0(6)
O7 K2 N4 118.1(5)
O11 K2 N4 117.9(5)
O9 K2 N4 119.8(5)
O12 K2 N4 60.3(5)
O8 K2 N4 60.0(4)
N3 K2 N4 178.8(6)
O17 K3 O14 117.4(3)
O17 K3 O13 93.6(3)
O14 K3 O13 60.3(3)
O17 K3 O16 133.7(3)
O14 K3 O16 102.5(3)
O13 K3 O16 127.8(3)
O17 K3 O18 61.0(3)
O14 K3 O18 93.1(3)
O13 K3 O18 131.0(3)
O16 K3 O18 96.1(3)
O17 K3 O15 95.0(3)
O14 K3 O15 142.9(3)
O13 K3 O15 102.8(3)
O16 K3 O15 59.9(2)
O18 K3 O15 119.5(3)
O17 K3 N6 120.9(3)
O14 K3 N6 59.1(3)
O13 K3 N6 118.8(3)
O16 K3 N6 60.8(3)
O18 K3 N6 60.5(3)
O15 K3 N6 120.2(3)
O17 K3 N5 60.6(3)
O14 K3 N5 120.7(3)
O13 K3 N5 60.8(3)
O16 K3 N5 118.1(3)
O18 K3 N5 121.0(3)
O15 K3 N5 58.8(3)
N6 K3 N5 178.4(3)
C2 O1 C3 112.3(12)
C2 O1 K1 121.4(8)
C3 O1 K1 113.3(9)
C5 O2 C4 109.8(11)
C5 O2 K1 115.1(9)
C4 O2 K1 115.2(9)
C9 O3 C8 107(2)
C9 O3 K1 106.0(15)
C8 O3 K1 100.9(15)
C8 O3' C9 122(3)
C8 O3' K1 118(3)
C9 O3' K1 99.1(14)
C11 O4 C10 113.8(17)
C11 O4 K1 124.2(14)
C10 O4 K1 121.9(14)
C14 O5 C15 110.3(12)
C14 O5 K1 116.9(12)
C15 O5 K1 112.8(8)
C17 O6 C16 112.0(14)
C17 O6 K1 117.2(8)
C16 O6 K1 111.6(9)
C20 O7 C21 112.0(15)
C20 O7 K2 120.0(12)
C21 O7 K2 115.5(10)
C23 O8 C22 110.2(18)
C23 O8 K2 116.4(11)
C22 O8 K2 113.8(11)
C26 O9 C27 111.6(19)
C26 O9 K2 116.6(12)
C27 O9 K2 112.2(12)
C28 O10 C29 111.1(17)
C28 O10 K2 117.8(11)
C29 O10 K2 113.6(14)
C33 O11 C32 112.1(14)
C33 O11 K2 114.6(11)
C32 O11 K2 115.9(10)
C35 O12 C34 112.4(17)
C35 O12 K2 116.6(13)
C34 O12 K2 112.7(12)
C38 O13 C39 111.9(11)
C38 O13 K3 119.2(8)
C39 O13 K3 110.5(8)
C40 O14 C41 111.9(12)
C40 O14 K3 116.9(8)
C41 O14 K3 118.1(8)
C44 O15 C45 112.0(10)
C44 O15 K3 116.0(8)
C45 O15 K3 113.8(7)
C47 O16 C46 110.8(11)
C47 O16 K3 116.3(7)
C46 O16 K3 113.7(7)
C51 O17 C50 111.1(11)
C51 O17 K3 114.1(7)
C50 O17 K3 116.4(7)
C52 O18 C53 111.4(9)
C52 O18 K3 111.5(7)
C53 O18 K3 114.0(8)
C1 N1 C13 109.7(15)
C1 N1 C7 115.1(17)
C13 N1 C7 110.0(16)
C1 N1 K1 106.2(9)
C13 N1 K1 106.8(11)
C7 N1 K1 108.6(10)
C12 N2 C18 112.7(14)
C12 N2 C6 111.1(15)
C18 N2 C6 110.6(15)
C12 N2 K1 101.5(12)
C18 N2 K1 110.3(9)
C6 N2 K1 110.4(9)
C31 N3 C19 111.4(16)
C31 N3 C25 106.0(17)
C19 N3 C25 107.5(15)
C31 N3 K2 110.0(12)
C19 N3 K2 110.2(12)
C25 N3 K2 111.7(11)
C30 N4 C24 109.6(17)
C30 N4 C36 108.7(18)
C24 N4 C36 109(2)
C30 N4 K2 108.3(15)
C24 N4 K2 111.2(11)
C36 N4 K2 110.2(13)
C43 N5 C37 111.0(11)
C43 N5 C49 109.5(11)
C37 N5 C49 111.1(11)
C43 N5 K3 111.3(8)
C37 N5 K3 106.4(7)
C49 N5 K3 107.5(7)
C42 N6 C54 108.6(11)
C42 N6 C48 110.2(12)
C54 N6 C48 110.9(12)
C42 N6 K3 111.3(8)
C54 N6 K3 108.7(8)
C48 N6 K3 107.2(7)
C59 N7 C55 115(3)
C59 N7 K1 124(2)
C55 N7 K1 120.7(19)
C69 N8 C65 117(3)
C62 N9 C64 124(3)
H1A C1 H1B 107.3
H1A C1 N1 107.7(10)
H1B C1 N1 108.2(8)
H1A C1 C2 107.7(10)
H1B C1 C2 108.4(9)
N1 C1 C2 117.3(16)
H2B C2 H2A 108.4
H2B C2 O1 110.3(8)
H2A C2 O1 109.9(10)
H2B C2 C1 110.1(10)
H2A C2 C1 109.7(10)
O1 C2 C1 108.5(13)
H3B C3 H3A 108.4
H3B C3 O1 110.2(8)
H3A C3 O1 110.0(8)
H3B C3 C4 110.1(10)
H3A C3 C4 110.0(8)
O1 C3 C4 108.1(14)
H4A C4 H4B 108.3
H4A C4 O2 110.0(8)
H4B C4 O2 109.8(9)
H4A C4 C3 109.9(9)
H4B C4 C3 109.9(10)
O2 C4 C3 108.9(12)
H5A C5 H5B 108.5
H5A C5 O2 110.4(10)
H5B C5 O2 109.9(9)
H5A C5 C6 110.8(13)
H5B C5 C6 110.0(10)
O2 C5 C6 107.3(14)
H6B C6 H6A 107.9
H6B C6 N2 108.9(9)
H6A C6 N2 109.7(10)
H6B C6 C5 108.9(9)
H6A C6 C5 109.8(13)
N2 C6 C5 111.4(16)
H7A C7 H7B 107.4
H7A C7 N1 110.0(12)
H7B C7 N1 108.4(11)
H7A C7 C8 109.4(16)
H7B C7 C8 103.7(16)
N1 C7 C8 117.4(18)
O3' C8 C7 131(3)
O3' C8 O3 51(2)
C7 C8 O3 97(2)
O3' C8 K1 46(2)
C7 C8 K1 85.8(15)
O3 C8 K1 53.6(12)
H9B C9 H9A 106.7
H9B C9 O3 108.4(13)
H9A C9 O3 103.1(14)
H9B C9 C10 107.3(14)
H9A C9 C10 107.8(15)
O3 C9 C10 122(2)
H9B C9 O3' 102.9(13)
H9A C9 O3' 140.8(13)
O3 C9 O3' 42.3(13)
C10 C9 O3' 87(2)
H10B C10 H10A 108.1
H10B C10 O4 109.9(13)
H10A C10 O4 109.9(13)
H10B C10 C9 108.6(13)
H10A C10 C9 110.2(15)
O4 C10 C9 110.0(19)
H11B C11 H11A 108.3
H11B C11 O4 109.6(12)
H11A C11 O4 110.3(11)
H11B C11 C12 109.8(10)
H11A C11 C12 109.8(13)
O4 C11 C12 109.1(17)
H12B C12 H12A 107.6
H12B C12 N2 108.9(10)
H12A C12 N2 108.3(10)
H12B C12 C11 108.8(12)
H12A C12 C11 108.6(13)
N2 C12 C11 114.4(15)
H12B C12 K1 162.8(4)
H12A C12 K1 78.2(3)
N2 C12 K1 54.2(8)
C11 C12 K1 83.7(11)
H13B C13 H13A 107.4
H13B C13 N1 108.1(10)
H13A C13 N1 108.6(10)
H13B C13 C14 108.4(10)
H13A C13 C14 108.8(13)
N1 C13 C14 115.2(16)
H14A C14 H14B 108.4
H14A C14 O5 110.2(10)
H14B C14 O5 109.9(11)
H14A C14 C13 110.5(13)
H14B C14 C13 109.6(12)
O5 C14 C13 108.2(14)
H15A C15 H15B 108.3
H15A C15 O5 109.9(8)
H15B C15 O5 109.9(9)
H15A C15 C16 109.7(10)
H15B C15 C16 110.0(9)
O5 C15 C16 109.0(12)
H16B C16 H16A 108.2
H16B C16 O6 109.9(7)
H16A C16 O6 109.4(8)
H16B C16 C15 109.9(9)
H16A C16 C15 109.7(9)
O6 C16 C15 109.8(15)
H17B C17 H17A 108.1
H17B C17 O6 109.6(7)
H17A C17 O6 109.7(8)
H17B C17 C18 109.9(9)
H17A C17 C18 109.4(9)
O6 C17 C18 110.2(15)
H18A C18 H18B 108.0
H18A C18 C17 109.1(10)
H18B C18 C17 109.2(9)
H18A C18 N2 109.4(8)
H18B C18 N2 109.4(10)
C17 C18 N2 111.7(13)
H19B C19 H19A 107.7
H19B C19 N3 108.9(10)
H19A C19 N3 108.6(10)
H19B C19 C20 109.1(10)
H19A C19 C20 108.5(11)
N3 C19 C20 114.0(15)
H20A C20 H20B 108.3
H20A C20 O7 109.6(10)
H20B C20 O7 109.9(10)
H20A C20 C19 109.6(11)
H20B C20 C19 110.0(10)
O7 C20 C19 109.4(15)
H21A C21 H21B 107.7
H21A C21 C22 108.9(12)
H21B C21 C22 109.0(12)
H21A C21 O7 108.9(9)
H21B C21 O7 109.0(8)
C22 C21 O7 113.1(16)
H22B C22 H22A 108.4
H22B C22 C21 110.0(12)
H22A C22 C21 110.2(12)
H22B C22 O8 110.0(11)
H22A C22 O8 110.2(10)
C21 C22 O8 108.1(19)
H23A C23 H23B 108.4
H23A C23 O8 110.1(11)
H23B C23 O8 109.9(10)
H23A C23 C24 110.7(14)
H23B C23 C24 110.1(12)
O8 C23 C24 108(2)
H24B C24 H24A 107.8
H24B C24 N4 109.2(14)
H24A C24 N4 108.9(12)
H24B C24 C23 109.8(14)
H24A C24 C23 108.2(13)
N4 C24 C23 112.8(17)
H25A C25 H25B 107.8
H25A C25 N3 108.8(11)
H25B C25 N3 109.5(10)
H25A C25 C26 109.1(12)
H25B C25 C26 109.5(13)
N3 C25 C26 112.0(16)
H26B C26 H26A 108.2
H26B C26 O9 109.6(11)
H26A C26 O9 110.1(11)
H26B C26 C25 109.3(11)
H26A C26 C25 109.8(12)
O9 C26 C25 110(2)
H27B C27 H27A 108.0
H27B C27 O9 109.8(10)
H27A C27 O9 109.2(11)
H27B C27 C28 109.9(11)
H27A C27 C28 108.7(13)
O9 C27 C28 111(2)
H28B C28 H28A 108.1
H28B C28 O10 109.8(12)
H28A C28 O10 109.4(9)
H28B C28 C27 110.1(11)
H28A C28 C27 109.7(12)
O10 C28 C27 109.6(17)
H29A C29 H29B 108.1
H29A C29 O10 111.1(11)
H29B C29 O10 109.6(12)
H29A C29 C30 110.0(15)
H29B C29 C30 109.3(13)
O10 C29 C30 109(2)
H30A C30 H30B 108.0
H30A C30 N4 109.6(13)
H30B C30 N4 109.1(12)
H30A C30 C29 109.3(14)
H30B C30 C29 109.7(15)
N4 C30 C29 111.1(19)
H31A C31 H31B 107.8
H31A C31 N3 109.2(11)
H31B C31 N3 109.3(11)
H31A C31 C32 108.9(12)
H31B C31 C32 109.5(11)
N3 C31 C32 112.2(18)
H32B C32 H32A 108.2
H32B C32 O11 110.0(9)
H32A C32 O11 109.9(11)
H32B C32 C31 109.5(11)
H32A C32 C31 109.5(12)
O11 C32 C31 109.8(15)
H33A C33 H33B 108.0
H33A C33 O11 109.3(10)
H33B C33 O11 109.8(10)
H33A C33 C34 108.9(10)
H33B C33 C34 110.0(13)
O11 C33 C34 110.7(15)
H34B C34 H34A 108.4
H34B C34 C33 109.9(10)
H34A C34 C33 110.6(13)
H34B C34 O12 110.2(11)
H34A C34 O12 110.5(10)
C33 C34 O12 107.2(14)
H35A C35 H35B 108.2
H35A C35 O12 110.0(13)
H35B C35 O12 110.0(12)
H35A C35 C36 109.4(15)
H35B C35 C36 108.9(16)
O12 C35 C36 110(2)
H36B C36 H36A 108.1
H36B C36 C35 110.5(14)
H36A C36 C35 109.1(15)
H36B C36 N4 108.8(12)
H36A C36 N4 109.3(13)
C35 C36 N4 111(2)
H37A C37 H37B 107.5
H37A C37 N5 108.4(7)
H37B C37 N5 108.4(7)
H37A C37 C38 108.5(8)
H37B C37 C38 108.5(8)
N5 C37 C38 115.4(11)
H38B C38 H38A 107.9
H38B C38 O13 109.3(7)
H38A C38 O13 109.3(8)
H38B C38 C37 109.3(8)
H38A C38 C37 109.1(8)
O13 C38 C37 111.9(12)
H39A C39 H39B 108.2
H39A C39 O13 109.6(8)
H39B C39 O13 109.7(7)
H39A C39 C40 109.7(9)
H39B C39 C40 109.7(9)
O13 C39 C40 109.8(12)
H40B C40 H40A 108.2
H40B C40 O14 109.7(7)
H40A C40 O14 109.4(8)
H40B C40 C39 109.6(8)
H40A C40 C39 109.6(9)
O14 C40 C39 110.4(14)
H41A C41 H41B 108.4
H41A C41 O14 110.1(7)
H41B C41 O14 110.2(7)
H41A C41 C42 110.1(8)
H41B C41 C42 110.3(8)
O14 C41 C42 107.8(12)
H42B C42 H42A 107.7
H42B C42 N6 108.9(8)
H42A C42 N6 108.6(7)
H42B C42 C41 109.0(8)
H42A C42 C41 108.6(8)
N6 C42 C41 113.8(11)
H43A C43 H43B 107.6
H43A C43 N5 108.9(7)
H43B C43 N5 108.5(8)
H43A C43 C44 109.0(8)
H43B C43 C44 108.4(10)
N5 C43 C44 114.2(12)
H44B C44 H44A 108.1
H44B C44 O15 109.3(8)
H44A C44 O15 109.8(7)
H44B C44 C43 109.3(10)
H44A C44 C43 109.6(8)
O15 C44 C43 110.6(12)
H45A C45 H45B 108.3
H45A C45 O15 109.8(8)
H45B C45 O15 109.8(7)
H45A C45 C46 110.0(9)
H45B C45 C46 109.9(8)
O15 C45 C46 109.1(11)
H46B C46 H46A 108.3
H46B C46 O16 109.8(6)
H46A C46 O16 109.9(8)
H46B C46 C45 109.8(7)
H46A C46 C45 109.9(9)
O16 C46 C45 109.2(12)
H47B C47 H47A 108.3
H47B C47 O16 110.0(8)
H47A C47 O16 109.9(7)
H47B C47 C48 109.9(8)
H47A C47 C48 109.8(8)
O16 C47 C48 108.8(13)
H48B C48 H48A 107.7
H48B C48 N6 109.0(8)
H48A C48 N6 108.8(7)
H48B C48 C47 108.9(8)
H48A C48 C47 109.1(8)
N6 C48 C47 113.2(12)
H49A C49 H49B 107.8
H49A C49 N5 109.0(6)
H49B C49 N5 109.1(8)
H49A C49 C50 109.0(8)
H49B C49 C50 108.7(8)
N5 C49 C50 113.0(11)
H50B C50 H50A 108.3
H50B C50 O17 109.6(7)
H50A C50 O17 110.2(7)
H50B C50 C49 109.5(8)
H50A C50 C49 110.1(7)
O17 C50 C49 109.1(12)
H51B C51 H51A 108.2
H51B C51 O17 109.7(7)
H51A C51 O17 109.9(8)
H51B C51 C52 109.6(7)
H51A C51 C52 110.0(9)
O17 C51 C52 109.4(13)
H52B C52 H52A 108.3
H52B C52 O18 109.7(7)
H52A C52 O18 110.1(8)
H52B C52 C51 109.7(8)
H52A C52 C51 110.3(9)
O18 C52 C51 108.8(11)
H53A C53 H53B 108.3
H53A C53 O18 109.7(7)
H53B C53 O18 110.1(7)
H53A C53 C54 109.7(8)
H53B C53 C54 110.1(8)
O18 C53 C54 108.9(10)
H54A C54 H54B 107.9
H54A C54 N6 109.0(7)
H54B C54 N6 109.3(8)
H54A C54 C53 109.2(7)
H54B C54 C53 109.4(8)
N6 C54 C53 112.1(12)
C56 C55 N7 123(2)
C55 C56 C57 124(3)
C56 C57 C58 113(3)
C57 C58 C59 123(3)
N7 C59 C58 121(3)
C61 C60 C63 128(4)
C60 C61 C62 117(4)
N9 C62 C61 116(3)
C64 C63 C60 111(3)
C63 C64 N9 120(4)
C66 C65 N8 116(2)
C67 C66 C65 128(3)
C66 C67 C68 120(3)
C69 C68 C67 113(4)
N8 C69 C68 126(4)

loop_
_geom_bond_atom_site_label_1
_geom_bond_atom_site_label_2
_geom_bond_distance
Au1 Sb4 2.5954(13)
Au1 Sb1 2.6067(13)
Au1 Au3 2.9514(8)
Au1 Au2 2.9643(8)
Au2 Sb2 2.5963(13)
Au2 Sb5 2.6011(13)
Au2 Au3 2.9405(7)
Au3 Sb6 2.5999(13)
Au3 Sb3 2.6015(14)
Sb1 Sb3 2.8434(14)
Sb1 Sb2 2.8746(13)
Sb2 Sb3 2.8495(14)
Sb4 Sb5 2.8668(14)
Sb4 Sb6 2.8720(14)
Sb5 Sb6 2.8646(13)
K1 O4 2.716(13)
K1 O1 2.750(9)
K1 O2 2.792(10)
K1 O6 2.810(10)
K1 O5 2.832(10)
K1 O3 2.85(2)
K1 O3' 2.86(3)
K1 N2 2.900(14)
K1 N1 2.961(14)
K1 N7 3.41(3)
K1 C8 3.48(3)
K1 C12 3.506(18)
K2 O10 2.789(12)
K2 O7 2.793(11)
K2 O11 2.827(11)
K2 O9 2.861(15)
K2 O12 2.862(13)
K2 O8 2.890(13)
K2 N3 2.919(15)
K2 N4 2.933(18)
K3 O17 2.783(9)
K3 O14 2.789(10)
K3 O13 2.798(11)
K3 O16 2.819(9)
K3 O18 2.839(9)
K3 O15 2.887(9)
K3 N6 3.024(11)
K3 N5 3.050(10)
O1 C2 1.430(17)
O1 C3 1.442(18)
O2 C5 1.412(18)
O2 C4 1.424(16)
O3 C9 1.50(3)
O3 C8 1.53(4)
O3' C8 1.04(3)
O3' C9 1.72(3)
O4 C11 1.38(2)
O4 C10 1.39(3)
O5 C14 1.39(2)
O5 C15 1.426(16)
O6 C17 1.407(17)
O6 C16 1.441(18)
O7 C20 1.37(2)
O7 C21 1.44(2)
O8 C23 1.43(2)
O8 C22 1.43(2)
O9 C26 1.41(2)
O9 C27 1.409(19)
O10 C28 1.39(3)
O10 C29 1.45(3)
O11 C33 1.37(2)
O11 C32 1.42(2)
O12 C35 1.38(2)
O12 C34 1.45(2)
O13 C38 1.402(15)
O13 C39 1.421(15)
O14 C40 1.406(17)
O14 C41 1.416(16)
O15 C44 1.407(15)
O15 C45 1.423(14)
O16 C47 1.421(14)
O16 C46 1.433(15)
O17 C51 1.417(17)
O17 C50 1.413(14)
O18 C52 1.400(15)
O18 C53 1.432(14)
N1 C1 1.419(18)
N1 C13 1.46(2)
N1 C7 1.45(2)
N2 C12 1.48(2)
N2 C18 1.490(19)
N2 C6 1.50(2)
N3 C31 1.47(2)
N3 C19 1.47(2)
N3 C25 1.48(2)
N4 C30 1.48(3)
N4 C24 1.49(2)
N4 C36 1.51(3)
N5 C43 1.463(16)
N5 C37 1.472(17)
N5 C49 1.476(16)
N6 C42 1.456(18)
N6 C54 1.478(17)
N6 C48 1.483(17)
N7 C59 1.32(3)
N7 C55 1.34(3)
N8 C69 1.39(4)
N8 C65 1.37(3)
N9 C62 1.32(4)
N9 C64 1.35(3)
C1 H1A 0.9700
C1 H1B 0.9701
C1 C2 1.50(2)
C2 H2B 0.9700
C2 H2A 0.9700
C3 H3B 0.9697
C3 H3A 0.9701
C3 C4 1.49(2)
C4 H4A 0.9700
C4 H4B 0.9700
C5 H5A 0.9700
C5 H5B 0.9701
C5 C6 1.50(2)
C6 H6B 0.9700
C6 H6A 0.9702
C7 H7A 0.9699
C7 H7B 0.9700
C7 C8 1.50(3)
C9 H9B 0.9699
C9 H9A 0.9702
C9 C10 1.54(3)
C10 H10B 0.9700
C10 H10A 0.9700
C11 H11B 0.9699
C11 H11A 0.9703
C11 C12 1.53(3)
C12 H12B 0.9699
C12 H12A 0.9702
C13 H13B 0.9701
C13 H13A 0.9701
C13 C14 1.55(2)
C14 H14A 0.9699
C14 H14B 0.9701
C15 H15A 0.9700
C15 H15B 0.9700
C15 C16 1.44(2)
C16 H16B 0.9699
C16 H16A 0.9701
C17 H17B 0.9699
C17 H17A 0.9700
C17 C18 1.47(2)
C18 H18A 0.9701
C18 H18B 0.9701
C19 H19B 0.9699
C19 H19A 0.9701
C19 C20 1.54(3)
C20 H20A 0.9700
C20 H20B 0.9700
C21 H21A 0.9700
C21 H21B 0.9701
C21 C22 1.42(3)
C22 H22B 0.9699
C22 H22A 0.9702
C23 H23A 0.9701
C23 H23B 0.9701
C23 C24 1.49(3)
C24 H24B 0.9700
C24 H24A 0.9701
C25 H25A 0.9700
C25 H25B 0.9701
C25 C26 1.56(3)
C26 H26B 0.9699
C26 H26A 0.9700
C27 H27B 0.9701
C27 H27A 0.9701
C27 C28 1.45(3)
C28 H28B 0.9699
C28 H28A 0.9700
C29 H29A 0.9700
C29 H29B 0.9701
C29 C30 1.49(3)
C30 H30A 0.9700
C30 H30B 0.9701
C31 H31A 0.9699
C31 H31B 0.9701
C31 C32 1.55(3)
C32 H32B 0.9698
C32 H32A 0.9701
C33 H33A 0.9700
C33 H33B 0.9701
C33 C34 1.43(3)
C34 H34B 0.9700
C34 H34A 0.9701
C35 H35A 0.9700
C35 H35B 0.9700
C35 C36 1.49(3)
C36 H36B 0.9699
C36 H36A 0.9699
C37 H37A 0.9700
C37 H37B 0.9701
C37 C38 1.485(18)
C38 H38B 0.9700
C38 H38A 0.9701
C39 H39A 0.9699
C39 H39B 0.9700
C39 C40 1.464(19)
C40 H40B 0.9698
C40 H40A 0.9699
C41 H41A 0.9699
C41 H41B 0.9699
C41 C42 1.51(2)
C42 H42B 0.9700
C42 H42A 0.9701
C43 H43A 0.9700
C43 H43B 0.9702
C43 C44 1.480(18)
C44 H44B 0.9699
C44 H44A 0.9700
C45 H45A 0.9700
C45 H45B 0.9701
C45 C46 1.492(18)
C46 H46B 0.9699
C46 H46A 0.9700
C47 H47B 0.9698
C47 H47A 0.9700
C47 C48 1.50(2)
C48 H48B 0.9700
C48 H48A 0.9700
C49 H49A 0.9699
C49 H49B 0.9701
C49 C50 1.51(2)
C50 H50B 0.9700
C50 H50A 0.9702
C51 H51B 0.9700
C51 H51A 0.9700
C51 C52 1.507(18)
C52 H52B 0.9699
C52 H52A 0.9702
C53 H53A 0.9699
C53 H53B 0.9699
C53 C54 1.492(18)
C54 H54A 0.9699
C54 H54B 0.9702
C55 C56 1.35(3)
C56 C57 1.34(3)
C57 C58 1.34(3)
C58 C59 1.39(3)
C60 C61 1.28(4)
C60 C63 1.36(4)
C61 C62 1.33(5)
C63 C64 1.29(4)
C65 C66 1.38(3)
C66 C67 1.27(3)
C67 C68 1.42(4)
C68 C69 1.40(4)
